data_7005278
loop_
_publ_author_name
'Rodr\'iguez-Di\'eguez, A'
'Salinas-Castillo, A'
'Galli, S.'
'Masciocchi, N.'
'M Guti\'errez-Zorrilla, J'
'Vitoria, P.'
'Colacio, E.'

_publ_section_title
;
 Synthesis, X-ray structures and luminescence properties of three
 multidimensional metal-organic frameworks incorporating the versatile
 5-(pyrimidyl)tetrazolato bridging ligand.
;
_journal_issue 18
_journal_name_full 'Dalton transactions (Cambridge, England : 2003)'
_journal_page_first 1821
_journal_page_last 1828
_journal_paper_doi 10.1039/b618981d
_journal_year 2007
_chemical_formula_moiety C5H5CdCl0.5N7.5O
_chemical_formula_sum 'C5 H5 Cd Cl0.5 N7.5 O'
_chemical_formula_weight 316.28
_chemical_name_common
;
catena-(mu-chloro)-(mu-N,N'-azide)-bis(mu4-5-
(pyrimidil)tetrazolate-aquo)--cadmium(ii)
;
_chemical_name_systematic
;
catena-(mu-chloro)-(mu-N,N'-azide)-bis(mu4-5-(pyrimidil)tetrazolate-aquo)-
-cadmium(ii)
;
_space_group_IT_number 15
_symmetry_cell_setting monoclinic
_symmetry_space_group_name_Hall '-C 2yc'
_symmetry_space_group_name_H-M 'C 1 2/c 1'
_cell_angle_alpha 90
_cell_angle_beta 95.1767(44)
_cell_angle_gamma 90
_cell_formula_units_Z 8
_cell_length_a 16.10858(80)
_cell_length_b 6.60053(31)
_cell_length_c 17.24252(89)
_cell_measurement_temperature 298
_cell_volume 1825.84(16)
_computing_cell_refinement TOPAS-R
_computing_data_collection 'D8 software (Bruker AXS, 2001)'
_computing_data_reduction TOPAS-R
_computing_publication_material TOPAS-R
_computing_structure_refinement TOPAS-R
_computing_structure_solution TOPAS-R
_diffrn_ambient_temperature 298
_diffrn_detector scintillator
_diffrn_measurement_device_type 'Bruker AXS D8 Advance'
_diffrn_radiation_monochromator 'HOPG Graphite'
_diffrn_source 'sealed X-ray tube'
_diffrn_source_target Cu
_exptl_crystal_density_diffrn 2.287
_exptl_crystal_density_method 'not measured'
_exptl_crystal_F_000 1216
_pd_char_colour colorless
_pd_char_particle_morphology plate-like
_pd_instr_location ' ?'
_pd_meas_2theta_range_inc 0.02
_pd_meas_2theta_range_max 105
_pd_meas_2theta_range_min 5
_pd_meas_number_of_points 5001
_pd_meas_scan_method step
_pd_proc_2theta_range_inc 0.02
_pd_proc_2theta_range_max 105
_pd_proc_2theta_range_min 9
_pd_proc_ls_background_function polynomial
_pd_proc_ls_profile_function 'fundamental parameters'
_pd_proc_ls_prof_R_factor 0.125
_pd_proc_ls_prof_wR_expected 0.093
_pd_proc_ls_prof_wR_factor 0.159
_pd_spec_mounting ' packed powder pellet'
_pd_spec_mount_mode reflection
_pd_spec_shape flat_sheet
_pd_spec_size_axial 12
_pd_spec_size_equat 20
_pd_spec_size_thick 0.2
_refine_ls_extinction_method none
_refine_ls_goodness_of_fit_all 1.706
_refine_ls_hydrogen_treatment riding
_refine_ls_matrix_type fullcycle
_refine_ls_number_parameters 30
_refine_ls_number_restraints 2
_refine_ls_shift/su_max .01
_refine_ls_structure_factor_coef Inet
_refine_ls_weighting_details 'w = 1/[Y~i~]'
_refine_ls_weighting_scheme calc
_cod_data_source_file b618981d.txt
_cod_data_source_block 3
_cod_depositor_comments
;
The following automatic conversions were performed:

'_refine_ls_weighting_scheme' value '1/[Y~i~]' was changed to 'calc'.
New tag '_refine_ls_weighting_details' was created. The value of the
new tag was set to 'w = 1/[Y~i~]'.

Automatic conversion script
Id: cif_fix_values 3143 2015-03-26 13:38:13Z robertas 
;
_cod_original_sg_symbol_H-M C2/c
_cod_original_formula_sum C5H5CdCl0.5N7.5O
_cod_database_code 7005278

loop_
_symmetry_equiv_pos_as_xyz
'-x, -y, -z'
'-x, y, -z+1/2'
'-x+1/2, -y+1/2, -z'
'-x+1/2, y+1/2, -z+1/2'
'x, -y, z+1/2'
'x, y, z'
'x+1/2, -y+1/2, z+1/2'
'x+1/2, y+1/2, z'

loop_
_atom_site_label
_atom_site_type_symbol
_atom_site_symmetry_multiplicity
_atom_site_fract_x
_atom_site_fract_y
_atom_site_fract_z
_atom_site_occupancy
_atom_site_B_iso_or_equiv
Cd Cd 8 1.03826(20) -0.08601(51) -1.11902(20) 1 2.763(94)
N1 N 8 0.7698294 -0.04653142 -1.074914 1 4.763(94)
N2 N 8 0.8313985 -0.07409579 -1.121531 1 4.763(94)
N3 N 8 0.9040873 -0.05813371 -1.080027 1 4.763(94)
N4 N 8 0.8917047 -0.01996151 -1.005131 1 4.763(94)
C5 C 8 0.8089246 -0.01341924 -1.004429 1 4.763(94)
C6 C 8 0.765698 0.02821116 -0.934468 1 4.763(94)
N7 N 8 0.6820169 0.03163561 -0.9439941 1 4.763(94)
C8 C 8 0.6441631 0.07096214 -0.88006 1 4.763(94)
H8 H 8 0.5849665 0.07031705 -0.8836295 1 4.763(94)
C9 C 8 0.687125 0.1126961 -0.8087124 1 4.763(94)
H9 H 8 0.659077 0.1444828 -0.7641031 1 4.763(94)
C10 C 8 0.773295 0.1055706 -0.8059167 1 4.763(94)
H10 H 8 0.8050036 0.1337947 -0.7579843 1 4.763(94)
N11 N 8 0.8133348 0.0605157 -0.8680901 1 4.763(94)
Cl1 Cl 4 1.0 -0.2734(19) -1.25 1 4.763(94)
N1az N 4 1.0 0.2588(63) -1.25 1 4.763(94)
N2az N 8 1.0295(19) 0.2370(48) -1.1774(10) 1 4.763(94)
O1w O 8 1.0662(12) -0.4416(36) -1.0726(11) 1 4.763(94)

loop_
_atom_type_symbol
_atom_type_description
_atom_type_scat_source
C C 'International Tables for Crystallography (Vol. IV)'
H H 'International Tables for Crystallography (Vol. IV)'
Cl Cl 'International Tables for Crystallography (Vol. IV)'
Cd Cd 'International Tables for Crystallography (Vol. IV)'
N N 'International Tables for Crystallography (Vol. IV)'
O O 'International Tables for Crystallography (Vol. IV)'

loop_
_diffrn_radiation_type
_diffrn_radiation_wavelength
CuK\a~1~ 1.54056
CuK\a~2~ 1.54439
